data_7107587
loop_
_publ_author_name
'Rakesh K. Mishra'
'Kaushal Kumar Upadhyay'
'Sachin Shukla'
'R. Mishra'

_publ_section_title
;
 A zinc(II) directed triple-stranded helicate incorporating a nine
 membered metallamacrocycle: supramolecular cylinders mimicking P1
 nuclease
;
_journal_name_full Chem.Commun.
_journal_page_first 4238
_journal_paper_doi 10.1039/c2cc00094f
_journal_volume 48
_journal_year 2012
_chemical_formula_moiety 'C22 H30 N4 O2'
_chemical_formula_sum 'C22 H30 N4 O2'
_chemical_formula_weight 382.50
_space_group_crystal_system monoclinic
_space_group_IT_number 14
_space_group_name_Hall '-P 2yn'
_space_group_name_H-M_alt 'P 1 21/n 1'
_symmetry_space_group_name_Hall '-P 2yn'
_symmetry_space_group_name_H-M 'P 1 21/n 1'
_atom_sites_solution_hydrogens geom
_atom_sites_solution_primary direct
_atom_sites_solution_secondary difmap
_audit_creation_date 2011-02-18
_audit_creation_method
;
Olex2 1.1
(compiled 2011.02.12 svn.r1656, GUI svn.r3487)
;
_cell_angle_alpha 90.00
_cell_angle_beta 95.910(7)
_cell_angle_gamma 90.00
_cell_formula_units_Z 2
_cell_length_a 12.0103(9)
_cell_length_b 6.5415(4)
_cell_length_c 13.3553(9)
_cell_measurement_reflns_used 1290
_cell_measurement_temperature 293(2)
_cell_measurement_theta_max 29.0651
_cell_measurement_theta_min 3.3442
_cell_volume 1043.69(12)
_computing_cell_refinement
;
CrysAlisPro, Oxford Diffraction Ltd.,
Version 1.171.33.66 (release 28-04-2010 CrysAlis171 .NET)
(compiled Apr 28 2010,14:27:37)
;
_computing_data_collection
;
CrysAlisPro, Oxford Diffraction Ltd.,
Version 1.171.33.66 (release 28-04-2010 CrysAlis171 .NET)
(compiled Apr 28 2010,14:27:37)
;
_computing_data_reduction
;
CrysAlisPro, Oxford Diffraction Ltd.,
Version 1.171.33.66 (release 28-04-2010 CrysAlis171 .NET)
(compiled Apr 28 2010,14:27:37)
;
_computing_molecular_graphics
;
O. V. Dolomanov, L. J. Bourhis, R. J. Gildea, J. A. K. Howard and H. Puschmann,
OLEX2: a complete structure solution, refinement and analysis program.
J. Appl. Cryst. (2009). 42, 339-341.
;
_computing_publication_material
;
O. V. Dolomanov, L. J. Bourhis, R. J. Gildea, J. A. K. Howard and H. Puschmann,
OLEX2: a complete structure solution, refinement and analysis program.
J. Appl. Cryst. (2009). 42, 339-341.
;
_computing_structure_refinement 'SHELXL-97 (Sheldrick, 1997)'
_computing_structure_solution 'A short history of SHELX (Sheldrick, 2007)'
_diffrn_ambient_temperature 293(2)
_diffrn_detector_area_resol_mean 16.0938
_diffrn_measured_fraction_theta_full 0.997
_diffrn_measured_fraction_theta_max 0.997
_diffrn_measurement_details
;
1 omega -7.00 23.00 1.0000 15.0000
omega____ theta____ kappa____ phi______ frames
- 18.1770 -89.0000 -38.0000 30

2 omega -91.00 5.00 1.0000 15.0000
omega____ theta____ kappa____ phi______ frames
- -18.5676 -37.0000 90.0000 96

3 omega -55.00 20.00 1.0000 15.0000
omega____ theta____ kappa____ phi______ frames
- -18.5676 89.0000 -103.0000 75
;
_diffrn_measurement_device_type 'Xcalibur, Eos'
_diffrn_measurement_method '\w scans'
_diffrn_orient_matrix_UB_11 0.0197016000
_diffrn_orient_matrix_UB_12 0.0940292000
_diffrn_orient_matrix_UB_13 -0.0179144000
_diffrn_orient_matrix_UB_21 -0.0175512000
_diffrn_orient_matrix_UB_22 -0.0302965000
_diffrn_orient_matrix_UB_23 -0.0501667000
_diffrn_orient_matrix_UB_31 -0.0531434000
_diffrn_orient_matrix_UB_32 0.0448204000
_diffrn_orient_matrix_UB_33 0.0038254000
_diffrn_radiation_monochromator graphite
_diffrn_radiation_probe x-ray
_diffrn_radiation_type 'Mo K\a'
_diffrn_radiation_wavelength 0.7107
_diffrn_reflns_av_R_equivalents 0.0285
_diffrn_reflns_av_unetI/netI 0.0504
_diffrn_reflns_limit_h_max 13
_diffrn_reflns_limit_h_min -14
_diffrn_reflns_limit_k_max 8
_diffrn_reflns_limit_k_min -4
_diffrn_reflns_limit_l_max 8
_diffrn_reflns_limit_l_min -16
_diffrn_reflns_number 4218
_diffrn_reflns_theta_full 26.37
_diffrn_reflns_theta_max 26.37
_diffrn_reflns_theta_min 3.41
_diffrn_source 'Enhance (Mo) X-ray Source'
_exptl_absorpt_coefficient_mu 0.080
_exptl_absorpt_correction_T_max 1.00000
_exptl_absorpt_correction_T_min 0.83289
_exptl_absorpt_correction_type multi-scan
_exptl_absorpt_process_details
;
CrysAlisPro, Oxford Diffraction Ltd.,
Version 1.171.33.66 (release 28-04-2010 CrysAlis171 .NET)
(compiled Apr 28 2010,14:27:37)
Empirical absorption correction using spherical harmonics,
implemented in SCALE3 ABSPACK scaling algorithm.
;
_exptl_crystal_colour Yellow
_exptl_crystal_density_diffrn 1.217
_exptl_crystal_density_method 'not measured'
_exptl_crystal_description rod
_exptl_crystal_F_000 412
_exptl_crystal_recrystallization_method 'Dichloromethane and petroleum ether mixture'
_exptl_crystal_size_max 0.4
_exptl_crystal_size_mid 0.2
_exptl_crystal_size_min 0.2
_refine_diff_density_max 0.382
_refine_diff_density_min -0.209
_refine_diff_density_rms 0.041
_refine_ls_extinction_coef 0.028(5)
_refine_ls_extinction_expression Fc^*^=kFc[1+0.001xFc^2^\l^3^/sin(2\q)]^-1/4^
_refine_ls_extinction_method SHELXL
_refine_ls_goodness_of_fit_ref 1.035
_refine_ls_hydrogen_treatment constr
_refine_ls_matrix_type full
_refine_ls_number_parameters 131
_refine_ls_number_reflns 2124
_refine_ls_number_restraints 0
_refine_ls_restrained_S_all 1.035
_refine_ls_R_factor_all 0.1070
_refine_ls_R_factor_gt 0.0659
_refine_ls_shift/su_max 0.000
_refine_ls_shift/su_mean 0.000
_refine_ls_structure_factor_coef Fsqd
_refine_ls_weighting_details 'calc w=1/[\s^2^(Fo^2^)+(0.0725P)^2^+0.2709P] where P=(Fo^2^+2Fc^2^)/3'
_refine_ls_weighting_scheme calc
_refine_ls_wR_factor_gt 0.1532
_refine_ls_wR_factor_ref 0.1827
_reflns_number_gt 1279
_reflns_number_total 2124
_reflns_threshold_expression >2sigma(I)
_cod_data_source_file c2cc00094f.txt
_cod_data_source_block uni-1
_cod_database_code 7107587

loop_
_space_group_symop_id
_space_group_symop_operation_xyz
1 'x, y, z'
2 '-x+1/2, y+1/2, -z+1/2'
3 '-x, -y, -z'
4 'x-1/2, -y-1/2, z-1/2'

loop_
_atom_site_label
_atom_site_type_symbol
_atom_site_fract_x
_atom_site_fract_y
_atom_site_fract_z
_atom_site_U_iso_or_equiv
_atom_site_adp_type
_atom_site_occupancy
_atom_site_symmetry_multiplicity
_atom_site_calc_flag
_atom_site_refinement_flags
C3 C 0.38206(19) 0.1791(4) 0.64416(18) 0.0504(6) Uani 1 1 d .
H3 H 0.3977 0.3053 0.6167 0.060 Uiso 1 1 calc R
C4 C 0.31949(19) 0.0359(4) 0.58420(17) 0.0473(6) Uani 1 1 d .
C2 C 0.42104(19) 0.1384(4) 0.74253(18) 0.0475(6) Uani 1 1 d .
C6 C 0.34315(19) -0.1978(4) 0.72507(18) 0.0506(6) Uani 1 1 d .
H6 H 0.3311 -0.3266 0.7514 0.061 Uiso 1 1 calc R
C1 C 0.40164(18) -0.0524(4) 0.78676(17) 0.0450(6) Uani 1 1 d .
O1 O 0.47769(16) 0.2889(3) 0.79578(13) 0.0690(6) Uani 1 1 d .
H1 H 0.4935 0.2510 0.8540 0.103 Uiso 1 1 calc R
C7 C 0.43702(19) -0.0963(4) 0.89044(19) 0.0515(6) Uani 1 1 d .
H7 H 0.4231 -0.2257 0.9151 0.062 Uiso 1 1 calc R
N1 N 0.48724(16) 0.0355(3) 0.95090(14) 0.0555(6) Uani 1 1 d .
N2 N 0.27366(19) 0.0836(3) 0.48880(15) 0.0626(6) Uani 1 1 d .
C5 C 0.3029(2) -0.1577(4) 0.62722(18) 0.0521(7) Uani 1 1 d .
H5 H 0.2643 -0.2587 0.5889 0.063 Uiso 1 1 calc R
C8 C 0.2973(2) 0.2762(4) 0.4415(2) 0.0605(7) Uani 1 1 d .
H8A H 0.2904 0.3857 0.4894 0.073 Uiso 1 1 calc R
H8B H 0.2411 0.2988 0.3850 0.073 Uiso 1 1 calc R
C10 C 0.2005(3) -0.0635(5) 0.4261(2) 0.0892(10) Uani 1 1 d .
H10A H 0.1604 -0.1491 0.4696 0.107 Uiso 1 1 calc R
H10B H 0.1458 0.0118 0.3820 0.107 Uiso 1 1 calc R
C9 C 0.4117(3) 0.2887(5) 0.4042(2) 0.0812(9) Uani 1 1 d .
H9A H 0.4196 0.1808 0.3567 0.122 Uiso 1 1 calc R
H9B H 0.4682 0.2747 0.4601 0.122 Uiso 1 1 calc R
H9C H 0.4199 0.4184 0.3722 0.122 Uiso 1 1 calc R
C11 C 0.2664(5) -0.1902(6) 0.3665(3) 0.1357(18) Uani 1 1 d .
H11A H 0.3011 -0.1065 0.3194 0.204 Uiso 1 1 calc R
H11B H 0.2190 -0.2895 0.3305 0.204 Uiso 1 1 calc R
H11C H 0.3232 -0.2590 0.4098 0.204 Uiso 1 1 calc R

loop_
_atom_site_aniso_label
_atom_site_aniso_U_11
_atom_site_aniso_U_22
_atom_site_aniso_U_33
_atom_site_aniso_U_23
_atom_site_aniso_U_13
_atom_site_aniso_U_12
C3 0.0569(15) 0.0482(13) 0.0459(14) 0.0051(11) 0.0047(12) -0.0054(12)
C4 0.0500(14) 0.0505(13) 0.0413(13) -0.0015(11) 0.0037(11) 0.0004(11)
C2 0.0465(13) 0.0513(14) 0.0443(14) -0.0042(11) 0.0024(11) -0.0080(11)
C6 0.0523(15) 0.0495(14) 0.0507(15) 0.0041(12) 0.0085(12) -0.0033(11)
C1 0.0427(13) 0.0528(13) 0.0399(13) 0.0026(11) 0.0057(10) -0.0021(11)
O1 0.0828(14) 0.0677(12) 0.0531(12) -0.0008(10) -0.0091(10) -0.0266(10)
C7 0.0458(13) 0.0606(15) 0.0483(14) 0.0081(13) 0.0054(11) 0.0013(12)
N1 0.0538(12) 0.0708(14) 0.0401(11) 0.0047(11) -0.0031(9) -0.0023(11)
N2 0.0831(16) 0.0583(13) 0.0429(12) 0.0014(11) -0.0097(11) -0.0090(12)
C5 0.0590(16) 0.0503(14) 0.0464(15) -0.0043(12) 0.0021(12) -0.0079(12)
C8 0.0682(18) 0.0628(16) 0.0499(15) 0.0086(13) 0.0025(13) 0.0065(14)
C10 0.110(3) 0.088(2) 0.064(2) 0.0096(19) -0.0172(19) 0.009(2)
C9 0.083(2) 0.089(2) 0.074(2) 0.0023(18) 0.0193(17) 0.0035(18)
C11 0.231(5) 0.088(3) 0.090(3) -0.007(2) 0.024(3) 0.010(3)

loop_
_atom_type_symbol
_atom_type_description
_atom_type_scat_dispersion_real
_atom_type_scat_dispersion_imag
_atom_type_scat_source
C C 0.0033 0.0016 'International Tables Vol C Tables 4.2.6.8 and 6.1.1.4'
H H 0.0000 0.0000 'International Tables Vol C Tables 4.2.6.8 and 6.1.1.4'
N N 0.0061 0.0033 'International Tables Vol C Tables 4.2.6.8 and 6.1.1.4'
O O 0.0106 0.0060 'International Tables Vol C Tables 4.2.6.8 and 6.1.1.4'

loop_
_geom_angle_atom_site_label_1
_geom_angle_atom_site_label_2
_geom_angle_atom_site_label_3
_geom_angle
_geom_angle_site_symmetry_3
C4 C3 H3 119.1 .
C2 C3 H3 119.1 .
C2 C3 C4 121.8(2) .
C3 C4 C5 117.2(2) .
N2 C4 C3 121.3(2) .
N2 C4 C5 121.5(2) .
C3 C2 C1 121.1(2) .
O1 C2 C3 117.6(2) .
O1 C2 C1 121.2(2) .
C1 C6 H6 118.8 .
C5 C6 H6 118.8 .
C5 C6 C1 122.5(2) .
C2 C1 C7 122.4(2) .
C6 C1 C2 116.7(2) .
C6 C1 C7 120.8(2) .
C2 O1 H1 109.5 .
C1 C7 H7 118.5 .
N1 C7 C1 123.0(2) .
N1 C7 H7 118.5 .
C7 N1 N1 114.2(3) 3_657
C4 N2 C8 121.7(2) .
C4 N2 C10 121.9(2) .
C8 N2 C10 116.3(2) .
C4 C5 H5 119.7 .
C6 C5 C4 120.6(2) .
C6 C5 H5 119.7 .
N2 C8 H8A 108.6 .
N2 C8 H8B 108.6 .
N2 C8 C9 114.5(2) .
H8A C8 H8B 107.6 .
C9 C8 H8A 108.6 .
C9 C8 H8B 108.6 .
N2 C10 H10A 109.5 .
N2 C10 H10B 109.5 .
H10A C10 H10B 108.1 .
C11 C10 N2 110.7(3) .
C11 C10 H10A 109.5 .
C11 C10 H10B 109.5 .
C8 C9 H9A 109.5 .
C8 C9 H9B 109.5 .
C8 C9 H9C 109.5 .
H9A C9 H9B 109.5 .
H9A C9 H9C 109.5 .
H9B C9 H9C 109.5 .
C10 C11 H11A 109.5 .
C10 C11 H11B 109.5 .
C10 C11 H11C 109.5 .
H11A C11 H11B 109.5 .
H11A C11 H11C 109.5 .
H11B C11 H11C 109.5 .

loop_
_geom_bond_atom_site_label_1
_geom_bond_atom_site_label_2
_geom_bond_distance
_geom_bond_site_symmetry_2
C3 H3 0.9300 .
C3 C4 1.400(3) .
C3 C2 1.375(3) .
C4 N2 1.371(3) .
C4 C5 1.413(3) .
C2 C1 1.410(3) .
C2 O1 1.356(3) .
C6 H6 0.9300 .
C6 C1 1.400(3) .
C6 C5 1.371(3) .
C1 C7 1.435(3) .
O1 H1 0.8200 .
C7 H7 0.9300 .
C7 N1 1.288(3) .
N1 N1 1.395(4) 3_657
N2 C8 1.451(3) .
N2 C10 1.500(4) .
C5 H5 0.9300 .
C8 H8A 0.9700 .
C8 H8B 0.9700 .
C8 C9 1.511(4) .
C10 H10A 0.9700 .
C10 H10B 0.9700 .
C10 C11 1.442(5) .
C9 H9A 0.9600 .
C9 H9B 0.9600 .
C9 H9C 0.9600 .
C11 H11A 0.9600 .
C11 H11B 0.9600 .
C11 H11C 0.9600 .

loop_
_geom_torsion_atom_site_label_1
_geom_torsion_atom_site_label_2
_geom_torsion_atom_site_label_3
_geom_torsion_atom_site_label_4
_geom_torsion
_geom_torsion_site_symmetry_4
C3 C4 N2 C8 6.6(4) .
C3 C4 N2 C10 -176.1(2) .
C3 C4 C5 C6 2.5(3) .
C3 C2 C1 C6 1.3(3) .
C3 C2 C1 C7 -177.2(2) .
C4 C3 C2 C1 1.5(4) .
C4 C3 C2 O1 -177.8(2) .
C4 N2 C8 C9 75.7(3) .
C4 N2 C10 C11 -90.3(3) .
C2 C3 C4 N2 174.9(2) .
C2 C3 C4 C5 -3.3(3) .
C2 C1 C7 N1 1.1(4) .
C6 C1 C7 N1 -177.3(2) .
C1 C6 C5 C4 0.1(4) .
C1 C7 N1 N1 178.8(2) 3_657
O1 C2 C1 C6 -179.5(2) .
O1 C2 C1 C7 2.0(4) .
N2 C4 C5 C6 -175.7(2) .
C5 C4 N2 C8 -175.3(2) .
C5 C4 N2 C10 2.0(4) .
C5 C6 C1 C2 -2.0(3) .
C5 C6 C1 C7 176.5(2) .
C8 N2 C10 C11 87.2(3) .
C10 N2 C8 C9 -101.8(3) .
